data_4073492
loop_
_publ_author_name
'McGlacken, Gerard P.'
'O'Brien, Ciara T.'
'Whitwood, Adrian C.'
'Fairlamb, Ian J. S.'

_publ_section_title
;
 Chiral Mono- and Bis-annelated Cyclopentadienyl Ligands Derived from
 Tartaric Acid:&#x00A0; Synthesis of [(\h5-Cyclopentadienyl)RuCl(cod)] and
 [(\h5-Cyclopentadienyl)(\h6-benzene)Ru]PF6Derivatives
;
_journal_issue 15
_journal_name_full Organometallics
_journal_page_first 3722
_journal_paper_doi 10.1021/om700393b
_journal_volume 26
_journal_year 2007
_chemical_absolute_configuration syn
_chemical_formula_moiety 'C13 H16 O4'
_chemical_formula_sum 'C13 H16 O4'
_chemical_formula_weight 236.26
_chemical_name_systematic
; 
 ? 
;
_space_group_IT_number 4
_symmetry_cell_setting monoclinic
_symmetry_space_group_name_Hall 'P 2yb'
_symmetry_space_group_name_H-M 'P 1 21 1'
_atom_sites_solution_hydrogens geom
_atom_sites_solution_primary direct
_atom_sites_solution_secondary difmap
_audit_creation_method SHELXL-97
_cell_angle_alpha 90.00
_cell_angle_beta 100.347(2)
_cell_angle_gamma 90.00
_cell_formula_units_Z 2
_cell_length_a 8.5111(9)
_cell_length_b 6.6500(7)
_cell_length_c 10.6084(11)
_cell_measurement_reflns_used 3057
_cell_measurement_temperature 115(2)
_cell_measurement_theta_max 29.93
_cell_measurement_theta_min 2.43
_cell_volume 590.66(11)
_computing_cell_refinement 'Bruker SMART'
_computing_data_collection 'Bruker SMART'
_computing_data_reduction 'Bruker SAINT'
_computing_molecular_graphics 'Bruker SHELXTL'
_computing_publication_material 'Bruker SHELXTL'
_computing_structure_refinement 'SHELXL-97 (Sheldrick, 1997)'
_computing_structure_solution 'SHELXS-97 (Sheldrick, 1990)'
_diffrn_ambient_temperature 115(2)
_diffrn_measured_fraction_theta_full 0.990
_diffrn_measured_fraction_theta_max 0.990
_diffrn_measurement_device_type 'CCD area detector'
_diffrn_measurement_method 'phi and omega scans'
_diffrn_radiation_monochromator graphite
_diffrn_radiation_source 'fine-focus sealed tube'
_diffrn_radiation_type MoK\a
_diffrn_radiation_wavelength 0.71073
_diffrn_reflns_av_R_equivalents 0.0268
_diffrn_reflns_av_sigmaI/netI 0.0379
_diffrn_reflns_limit_h_max 11
_diffrn_reflns_limit_h_min -11
_diffrn_reflns_limit_k_max 9
_diffrn_reflns_limit_k_min -9
_diffrn_reflns_limit_l_max 14
_diffrn_reflns_limit_l_min -14
_diffrn_reflns_number 6711
_diffrn_reflns_theta_full 30.02
_diffrn_reflns_theta_max 30.02
_diffrn_reflns_theta_min 1.95
_exptl_absorpt_coefficient_mu 0.098
_exptl_absorpt_correction_T_max 1.000
_exptl_absorpt_correction_T_min 0.821
_exptl_absorpt_correction_type multi-scan
_exptl_absorpt_process_details 'SADABS v2.03; (Sheldrick)'
_exptl_crystal_colour colourless
_exptl_crystal_density_diffrn 1.328
_exptl_crystal_density_method 'not measured'
_exptl_crystal_description block
_exptl_crystal_F_000 252
_exptl_crystal_size_max 0.18
_exptl_crystal_size_mid 0.17
_exptl_crystal_size_min 0.16
_refine_diff_density_max 0.331
_refine_diff_density_min -0.228
_refine_diff_density_rms 0.049
_refine_ls_abs_structure_details 'Flack H D (1983), Acta Cryst. A39, 876-881'
_refine_ls_abs_structure_Flack -0.4(9)
_refine_ls_extinction_method none
_refine_ls_goodness_of_fit_ref 1.058
_refine_ls_hydrogen_treatment mixed
_refine_ls_matrix_type full
_refine_ls_number_parameters 157
_refine_ls_number_reflns 3339
_refine_ls_number_restraints 1
_refine_ls_restrained_S_all 1.058
_refine_ls_R_factor_all 0.0489
_refine_ls_R_factor_gt 0.0453
_refine_ls_shift/su_max 0.000
_refine_ls_shift/su_mean 0.000
_refine_ls_structure_factor_coef Fsqd
_refine_ls_weighting_details 'calc w=1/[\s^2^(Fo^2^)+(0.0586P)^2^+0.1431P] where P=(Fo^2^+2Fc^2^)/3'
_refine_ls_weighting_scheme calc
_refine_ls_wR_factor_gt 0.1158
_refine_ls_wR_factor_ref 0.1190
_reflns_number_gt 3107
_reflns_number_total 3339
_reflns_threshold_expression >2sigma(I)
_cod_data_source_file om700393b-file001.cif
_cod_data_source_block ijf0432m
_cod_depositor_comments
;
The following automatic conversions were performed:

'_symmetry_cell_setting' value 'Monoclinic' changed to 'monoclinic'
according to /home/saulius/struct/CIF-dictionaries/cif_core.dic
dictionary named 'cif_core.dic' version 2.4.1 from 2010-06-29.

Automatic conversion script
Id: cif_fix_values 1715 2011-07-08 13:25:40Z adriana 
;
_cod_original_sg_symbol_H-M P2(1)
_cod_database_code 4073492

loop_
_symmetry_equiv_pos_as_xyz
'x, y, z'
'-x, y+1/2, -z'

loop_
_atom_site_label
_atom_site_type_symbol
_atom_site_fract_x
_atom_site_fract_y
_atom_site_fract_z
_atom_site_U_iso_or_equiv
_atom_site_adp_type
_atom_site_occupancy
_atom_site_symmetry_multiplicity
_atom_site_calc_flag
_atom_site_refinement_flags
_atom_site_disorder_assembly
_atom_site_disorder_group
C1 C 0.66585(18) 0.5985(3) 0.64301(16) 0.0311(4) Uani 1 1 d . . .
C2A C 0.7166(2) 0.5317(6) 0.5233(2) 0.0703(11) Uani 0.50 1 d P A 1
H2A1 H 0.8117 0.4438 0.5435 0.084 Uiso 0.50 1 calc PR A 1
H2A2 H 0.6298 0.4549 0.4697 0.084 Uiso 0.50 1 calc PR A 1
C2B C 0.7166(2) 0.5317(6) 0.5233(2) 0.0703(11) Uani 0.50 1 d P A 2
H2B H 0.7233 0.3965 0.4959 0.084 Uiso 0.50 1 calc PR A 2
C3 C 0.7527(2) 0.7018(7) 0.45839(16) 0.0681(9) Uani 1 1 d . . .
H3 H 0.7878 0.7025 0.3783 0.082 Uiso 1 1 calc R A 1
C4A C 0.7282(3) 0.8775(6) 0.5322(2) 0.0679(10) Uani 0.50 1 d P A 1
H4A H 0.7440 1.0140 0.5112 0.082 Uiso 0.50 1 calc PR A 1
C4B C 0.7282(3) 0.8775(6) 0.5322(2) 0.0679(10) Uani 0.50 1 d P A 2
H4B1 H 0.6466 0.9667 0.4826 0.082 Uiso 0.50 1 calc PR A 2
H4B2 H 0.8289 0.9539 0.5563 0.082 Uiso 0.50 1 calc PR A 2
C5 C 0.67307(18) 0.7995(3) 0.64780(15) 0.0297(4) Uani 1 1 d . A .
C6 C 0.62870(19) 0.9221(2) 0.75284(17) 0.0277(3) Uani 1 1 d . . .
H6A H 0.5258 0.9906 0.7216 0.033 Uiso 1 1 calc R A .
H6B H 0.7110 1.0268 0.7786 0.033 Uiso 1 1 calc R . .
C7 C 0.61365(16) 0.7944(2) 0.86785(13) 0.0220(3) Uani 1 1 d . A .
H7 H 0.5559 0.8707 0.9268 0.026 Uiso 1 1 calc R . .
C8 C 0.52921(16) 0.5962(2) 0.83025(14) 0.0225(3) Uani 1 1 d . . .
H8 H 0.5186 0.5175 0.9086 0.027 Uiso 1 1 calc R A .
C9 C 0.61315(19) 0.4718(2) 0.74336(18) 0.0296(4) Uani 1 1 d . A .
H9A H 0.7072 0.4051 0.7950 0.036 Uiso 1 1 calc R . .
H9B H 0.5399 0.3658 0.7019 0.036 Uiso 1 1 calc R . .
C10 C 0.79767(16) 0.7109(3) 1.05901(13) 0.0256(3) Uani 1 1 d . A .
C11 C 0.97143(17) 0.6900(4) 1.11355(15) 0.0416(4) Uani 1 1 d . . .
H11A H 1.0081 0.5557 1.0941 0.062 Uiso 1 1 calc R . .
H11B H 0.9882 0.7086 1.2066 0.062 Uiso 1 1 calc R . .
H11C H 1.0319 0.7920 1.0757 0.062 Uiso 1 1 calc R . .
C12 C 0.25367(16) 0.6790(3) 0.82313(14) 0.0273(3) Uani 1 1 d . . .
C13 C 0.09839(17) 0.7063(4) 0.73262(17) 0.0431(5) Uani 1 1 d . A .
H13A H 0.0128 0.7293 0.7816 0.065 Uiso 1 1 calc R . .
H13B H 0.0746 0.5851 0.6800 0.065 Uiso 1 1 calc R . .
H13C H 0.1062 0.8222 0.6770 0.065 Uiso 1 1 calc R . .
O1 O 0.77578(11) 0.74909(17) 0.93223(9) 0.0241(2) Uani 1 1 d . . .
O2 O 0.69131(12) 0.6971(2) 1.11946(9) 0.0337(3) Uani 1 1 d . . .
O3 O 0.37148(11) 0.64283(17) 0.75661(10) 0.0241(2) Uani 1 1 d . A .
O4 O 0.27221(13) 0.6866(2) 0.93790(10) 0.0358(3) Uani 1 1 d . A .

loop_
_atom_site_aniso_label
_atom_site_aniso_U_11
_atom_site_aniso_U_22
_atom_site_aniso_U_33
_atom_site_aniso_U_23
_atom_site_aniso_U_13
_atom_site_aniso_U_12
C1 0.0148(6) 0.0559(11) 0.0227(7) -0.0141(7) 0.0035(5) 0.0022(6)
C2A 0.0217(9) 0.150(3) 0.0394(12) -0.0508(16) 0.0057(8) -0.0006(12)
C2B 0.0217(9) 0.150(3) 0.0394(12) -0.0508(16) 0.0057(8) -0.0006(12)
C3 0.0288(8) 0.159(3) 0.0190(7) -0.0003(14) 0.0099(6) -0.0043(15)
C4A 0.0257(10) 0.148(3) 0.0297(10) 0.0409(14) 0.0041(8) -0.0030(12)
C4B 0.0257(10) 0.148(3) 0.0297(10) 0.0409(14) 0.0041(8) -0.0030(12)
C5 0.0181(7) 0.0504(11) 0.0197(7) 0.0117(6) 0.0012(5) -0.0011(6)
C6 0.0206(7) 0.0215(7) 0.0378(9) 0.0070(6) -0.0029(6) -0.0005(5)
C7 0.0160(6) 0.0294(8) 0.0196(6) -0.0052(5) 0.0009(5) 0.0051(5)
C8 0.0149(6) 0.0285(7) 0.0235(6) 0.0074(5) 0.0020(5) 0.0003(5)
C9 0.0190(7) 0.0210(7) 0.0465(10) -0.0077(6) -0.0007(6) 0.0022(5)
C10 0.0219(6) 0.0357(8) 0.0187(6) -0.0039(6) 0.0020(4) 0.0027(6)
C11 0.0207(6) 0.0791(14) 0.0235(6) 0.0042(9) -0.0004(5) 0.0062(9)
C12 0.0164(5) 0.0364(8) 0.0303(7) 0.0045(7) 0.0072(5) 0.0001(6)
C13 0.0162(6) 0.0754(14) 0.0374(8) 0.0025(10) 0.0040(6) 0.0060(9)
O1 0.0155(4) 0.0389(6) 0.0172(4) -0.0033(4) 0.0007(3) 0.0043(4)
O2 0.0246(5) 0.0549(7) 0.0224(5) -0.0007(6) 0.0068(4) 0.0051(6)
O3 0.0134(4) 0.0350(6) 0.0236(5) 0.0033(4) 0.0029(3) 0.0006(4)
O4 0.0254(5) 0.0553(8) 0.0287(5) 0.0050(6) 0.0104(4) 0.0029(6)

loop_
_atom_type_symbol
_atom_type_description
_atom_type_scat_dispersion_real
_atom_type_scat_dispersion_imag
_atom_type_scat_source
C C 0.0033 0.0016 'International Tables Vol C Tables 4.2.6.8 and 6.1.1.4'
H H 0.0000 0.0000 'International Tables Vol C Tables 4.2.6.8 and 6.1.1.4'
O O 0.0106 0.0060 'International Tables Vol C Tables 4.2.6.8 and 6.1.1.4'

loop_
_geom_angle_atom_site_label_1
_geom_angle_atom_site_label_2
_geom_angle_atom_site_label_3
_geom_angle
C5 C1 C2A 108.3(2)
C5 C1 C9 123.76(16)
C2A C1 C9 128.0(2)
C3 C2A C1 107.8(3)
C3 C2A H2A1 110.1
C1 C2A H2A1 110.1
C3 C2A H2A2 110.1
C1 C2A H2A2 110.1
H2A1 C2A H2A2 108.5
C2A C3 C4A 108.94(16)
C2A C3 H3 125.5
C4A C3 H3 125.5
C3 C4A C5 105.3(3)
C3 C4A H4A 127.3
C5 C4A H4A 127.3
C1 C5 C6 124.14(16)
C1 C5 C4A 109.7(2)
C6 C5 C4A 126.2(2)
C5 C6 C7 111.57(13)
C5 C6 H6A 109.3
C7 C6 H6A 109.3
C5 C6 H6B 109.3
C7 C6 H6B 109.3
H6A C6 H6B 108.0
O1 C7 C6 106.52(12)
O1 C7 C8 107.87(11)
C6 C7 C8 112.35(12)
O1 C7 H7 110.0
C6 C7 H7 110.0
C8 C7 H7 110.0
O3 C8 C9 106.27(12)
O3 C8 C7 107.58(11)
C9 C8 C7 112.46(12)
O3 C8 H8 110.1
C9 C8 H8 110.1
C7 C8 H8 110.1
C1 C9 C8 111.27(13)
C1 C9 H9A 109.4
C8 C9 H9A 109.4
C1 C9 H9B 109.4
C8 C9 H9B 109.4
H9A C9 H9B 108.0
O2 C10 O1 124.30(13)
O2 C10 C11 125.00(13)
O1 C10 C11 110.69(12)
C10 C11 H11A 109.5
C10 C11 H11B 109.5
H11A C11 H11B 109.5
C10 C11 H11C 109.5
H11A C11 H11C 109.5
H11B C11 H11C 109.5
O4 C12 O3 124.35(13)
O4 C12 C13 125.80(13)
O3 C12 C13 109.85(12)
C12 C13 H13A 109.5
C12 C13 H13B 109.5
H13A C13 H13B 109.5
C12 C13 H13C 109.5
H13A C13 H13C 109.5
H13B C13 H13C 109.5
C10 O1 C7 117.13(10)
C12 O3 C8 117.19(11)

loop_
_geom_bond_atom_site_label_1
_geom_bond_atom_site_label_2
_geom_bond_distance
C1 C5 1.339(3)
C1 C2A 1.481(3)
C1 C9 1.489(3)
C2A C3 1.387(5)
C2A H2A1 0.9900
C2A H2A2 0.9900
C3 C4A 1.442(6)
C3 H3 0.9500
C4A C5 1.483(2)
C4A H4A 0.9500
C5 C6 1.483(3)
C6 C7 1.511(2)
C6 H6A 0.9900
C6 H6B 0.9900
C7 O1 1.4571(16)
C7 C8 1.520(2)
C7 H7 1.0000
C8 O3 1.4601(16)
C8 C9 1.510(2)
C8 H8 1.0000
C9 H9A 0.9900
C9 H9B 0.9900
C10 O2 1.2031(17)
C10 O1 1.3484(16)
C10 C11 1.4946(19)
C11 H11A 0.9800
C11 H11B 0.9800
C11 H11C 0.9800
C12 O4 1.2003(18)
C12 O3 1.3474(16)
C12 C13 1.4986(19)
C13 H13A 0.9800
C13 H13B 0.9800
C13 H13C 0.9800

loop_
_geom_torsion_atom_site_label_1
_geom_torsion_atom_site_label_2
_geom_torsion_atom_site_label_3
_geom_torsion_atom_site_label_4
_geom_torsion
C5 C1 C2A C3 -0.4(2)
C9 C1 C2A C3 179.06(16)
C1 C2A C3 C4A 0.4(2)
C2A C3 C4A C5 -0.3(2)
C2A C1 C5 C6 179.04(15)
C9 C1 C5 C6 -0.4(3)
C2A C1 C5 C4A 0.2(2)
C9 C1 C5 C4A -179.28(15)
C3 C4A C5 C1 0.1(2)
C3 C4A C5 C6 -178.77(16)
C1 C5 C6 C7 14.0(2)
C4A C5 C6 C7 -167.38(15)
C5 C6 C7 O1 76.14(15)
C5 C6 C7 C8 -41.76(17)
O1 C7 C8 O3 -175.41(11)
C6 C7 C8 O3 -58.31(15)
O1 C7 C8 C9 -58.73(15)
C6 C7 C8 C9 58.37(16)
C5 C1 C9 C8 15.1(2)
C2A C1 C9 C8 -164.29(16)
O3 C8 C9 C1 74.54(15)
C7 C8 C9 C1 -42.91(17)
O2 C10 O1 C7 5.8(2)
C11 C10 O1 C7 -173.68(16)
C6 C7 O1 C10 153.76(14)
C8 C7 O1 C10 -85.43(15)
O4 C12 O3 C8 4.5(3)
C13 C12 O3 C8 -175.13(16)
C9 C8 O3 C12 154.01(14)
C7 C8 O3 C12 -85.33(15)
